data_1575716
loop_
_publ_author_name
'Marsh, Adam V.'
'White, Andrew J. P.'
'Heeney, Martin'

_publ_section_title
;
 The photoluminescence behaviour of monosubstituted non-benzenoid
 polycyclic-aromatic-substituted <i>ortho</i>-carboranes.
;
_journal_issue 83
_journal_name_full 'Chemical communications (Cambridge, England)'
_journal_page_first 16222
_journal_page_last 16225
_journal_paper_doi 10.1039/d5cc02672e
_journal_volume 61
_journal_year 2025
_chemical_formula_moiety 'C14 H18 B10 S'
_chemical_formula_sum 'C14 H18 B10 S'
_chemical_formula_weight 326.44
_space_group_crystal_system monoclinic
_space_group_IT_number 14
_space_group_name_Hall '-P 2yn'
_space_group_name_H-M_alt 'P 1 21/n 1'
_atom_sites_solution_hydrogens geom
_audit_creation_method SHELXL-2019/3
_audit_update_record
;
2025-04-30 deposited with the CCDC.	2025-09-12 downloaded from the CCDC.
;
_cell_angle_alpha 90
_cell_angle_beta 105.594(4)
_cell_angle_gamma 90
_cell_formula_units_Z 4
_cell_length_a 10.9189(4)
_cell_length_b 11.1440(3)
_cell_length_c 14.1536(5)
_cell_measurement_reflns_used 2313
_cell_measurement_temperature 173(2)
_cell_measurement_theta_max 28.0940
_cell_measurement_theta_min 3.4950
_cell_volume 1658.82(10)
_computing_cell_refinement 'CrysAlisPro, Rigaku OD'
_computing_data_collection 'CrysAlisPro, Rigaku OD'
_computing_data_reduction 'CrysAlisPro, Rigaku OD'
_computing_molecular_graphics 'Bruker SHELXTL'
_computing_publication_material 'CIFTAB-2014 (Sheldrick, 2017)'
_computing_structure_refinement 'SHELXL-2019/2 (Sheldrick, 2019)'
_computing_structure_solution 'SHELXS-2014 (Sheldrick, 2014)'
_diffrn_ambient_temperature 173(2)
_diffrn_detector_area_resol_mean 16.0382
_diffrn_measured_fraction_theta_full 0.988
_diffrn_measured_fraction_theta_max 0.815
_diffrn_measurement_device_type 'Agilent Xcalibur 3 E'
_diffrn_measurement_method 'omega scans'
_diffrn_radiation_type MoK\a
_diffrn_radiation_wavelength 0.71073
_diffrn_reflns_av_R_equivalents 0.0158
_diffrn_reflns_av_unetI/netI 0.0334
_diffrn_reflns_Laue_measured_fraction_full 0.988
_diffrn_reflns_Laue_measured_fraction_max 0.815
_diffrn_reflns_limit_h_max 14
_diffrn_reflns_limit_h_min -12
_diffrn_reflns_limit_k_max 9
_diffrn_reflns_limit_k_min -14
_diffrn_reflns_limit_l_max 12
_diffrn_reflns_limit_l_min -18
_diffrn_reflns_number 5404
_diffrn_reflns_point_group_measured_fraction_full 0.988
_diffrn_reflns_point_group_measured_fraction_max 0.815
_diffrn_reflns_theta_full 25.242
_diffrn_reflns_theta_max 28.205
_diffrn_reflns_theta_min 2.663
_diffrn_source 'Enhance (Mo) X-ray Source'
_exptl_absorpt_coefficient_mu 0.186
_exptl_absorpt_correction_T_max 0.948
_exptl_absorpt_correction_T_min 0.926
_exptl_absorpt_correction_type analytical
_exptl_absorpt_process_details
; 
CrysAlisPro 1.171.38.43 (Rigaku Oxford Diffraction, 2015) 
Analytical numeric absorption correction using a multifaceted crystal 
model based on expressions derived by R.C. Clark & J.S. Reid. 
(Clark, R. C. & Reid, J. S. (1995). Acta Cryst. A51, 887-897) 
Empirical absorption correction using spherical harmonics, 
implemented in SCALE3 ABSPACK scaling algorithm. 
;
_exptl_crystal_colour 'Pale yellow'
_exptl_crystal_density_diffrn 1.307
_exptl_crystal_description blocks
_exptl_crystal_F_000 672
_exptl_crystal_size_max 0.66
_exptl_crystal_size_mid 0.54
_exptl_crystal_size_min 0.34
_refine_diff_density_max 0.353
_refine_diff_density_min -0.299
_refine_diff_density_rms 0.055
_refine_ls_extinction_method none
_refine_ls_goodness_of_fit_ref 1.062
_refine_ls_hydrogen_treatment constr
_refine_ls_matrix_type full
_refine_ls_number_parameters 239
_refine_ls_number_reflns 3333
_refine_ls_number_restraints 27
_refine_ls_restrained_S_all 1.063
_refine_ls_R_factor_all 0.0521
_refine_ls_R_factor_gt 0.0429
_refine_ls_shift/su_max 0.000
_refine_ls_shift/su_mean 0.000
_refine_ls_structure_factor_coef Fsqd
_refine_ls_weighting_details 'w=1/[\s^2^(Fo^2^)+(0.0627P)^2^+0.6669P] where P=(Fo^2^+2Fc^2^)/3'
_refine_ls_weighting_scheme calc
_refine_ls_wR_factor_gt 0.1131
_refine_ls_wR_factor_ref 0.1209
_reflns_Friedel_coverage 0.000
_reflns_number_gt 2805
_reflns_number_total 3333
_reflns_threshold_expression 'I > 2\s(I)'
_cod_data_source_file d5cc02672e2.cif
_cod_data_source_block o-CbNTP
_cod_depositor_comments 'Adding full bibliography for 1575716--1575717.cif.'
_cod_original_sg_symbol_H-M 'P 21/n'
_cod_database_code 1575716
_shelx_shelxl_version_number 2019/3
_shelx_space_group_comment
; 
The symmetry employed for this shelxl refinement is uniquely defined 
by the following loop, which should always be used as a source of 
symmetry information in preference to the above space-group names. 
They are only intended as comments. 
;

loop_
_space_group_symop_operation_xyz
'x, y, z'
'-x+1/2, y+1/2, -z+1/2'
'-x, -y, -z'
'x-1/2, -y-1/2, z-1/2'

loop_
_atom_site_label
_atom_site_type_symbol
_atom_site_fract_x
_atom_site_fract_y
_atom_site_fract_z
_atom_site_U_iso_or_equiv
_atom_site_adp_type
_atom_site_occupancy
_atom_site_site_symmetry_order
_atom_site_calc_flag
_atom_site_refinement_flags_posn
_atom_site_refinement_flags_adp
_atom_site_refinement_flags_occupancy
_atom_site_disorder_assembly
_atom_site_disorder_group
S1 S 0.14723(5) 0.30590(4) 0.45183(4) 0.02716(19) Uani 0.936(3) 1 d D U P A 1
C2 C 0.07866(19) 0.4388(2) 0.40008(16) 0.0241(4) Uani 0.936(3) 1 d D U P A 1
H2A H 0.001565 0.442370 0.349231 0.029 Uiso 0.936(3) 1 calc R U P A 1
C3 C 0.1456(4) 0.5363(3) 0.4392(3) 0.0254(6) Uani 0.936(3) 1 d D U P A 1
H3A H 0.119611 0.615408 0.417720 0.031 Uiso 0.936(3) 1 calc R U P A 1
C1' C 0.187(3) 0.3243(16) 0.450(2) 0.042(6) Uiso 0.064(3) 1 d D U P A 2
H1'A H 0.196801 0.243266 0.432637 0.050 Uiso 0.064(3) 1 calc R U P A 2
C2' C 0.089(2) 0.3960(18) 0.403(2) 0.021(5) Uiso 0.064(3) 1 d D U P A 2
H2B H 0.010620 0.366527 0.363226 0.025 Uiso 0.064(3) 1 calc R U P A 2
S3' S 0.1228(18) 0.5485(15) 0.4255(16) 0.045(4) Uiso 0.064(3) 1 d D U P A 2
C4 C 0.25926(15) 0.51239(15) 0.51574(12) 0.0189(4) Uani 1 1 d D . . . .
C5 C 0.35342(15) 0.58714(14) 0.57484(12) 0.0182(3) Uani 1 1 d . . . . .
C6 C 0.46938(16) 0.53327(15) 0.63085(12) 0.0202(4) Uani 1 1 d . . . . .
C7 C 0.58465(16) 0.59636(16) 0.67409(13) 0.0246(4) Uani 1 1 d . . . . .
H7A H 0.588038 0.680323 0.663445 0.029 Uiso 1 1 calc R U . . .
C8 C 0.69014(17) 0.53980(18) 0.73025(14) 0.0281(4) Uani 1 1 d . . . . .
H8A H 0.765358 0.584475 0.757846 0.034 Uiso 1 1 calc R U . . .
C9 C 0.68785(18) 0.41462(17) 0.74753(13) 0.0278(4) Uani 1 1 d . . . . .
H9A H 0.759676 0.376625 0.790027 0.033 Uiso 1 1 calc R U . . .
C10 C 0.58619(18) 0.35057(17) 0.70478(14) 0.0285(4) Uani 1 1 d . . . . .
H10A H 0.587091 0.266423 0.715694 0.034 Uiso 1 1 calc R U . . .
C11 C 0.47536(16) 0.40465(16) 0.64274(12) 0.0216(4) Uani 1 1 d . . . . .
C12 C 0.37439(17) 0.33256(16) 0.59296(13) 0.0235(4) Uani 1 1 d . . . . .
H12A H 0.375983 0.248415 0.603999 0.028 Uiso 1 1 calc R U . . .
C13 C 0.27310(16) 0.38500(15) 0.52802(12) 0.0214(4) Uani 1 1 d D . . . .
C14 C 0.32928(15) 0.72086(15) 0.58580(12) 0.0180(3) Uani 1 1 d . . . . .
C15 C 0.17878(15) 0.76625(15) 0.55469(12) 0.0190(4) Uani 1 1 d . . . . .
H15A H 0.101995 0.698510 0.526044 0.023 Uiso 1 1 calc R U . . .
B16 B 0.25237(18) 0.75926(17) 0.67666(14) 0.0206(4) Uani 1 1 d . . . . .
H16A H 0.230510 0.692883 0.729280 0.025 Uiso 1 1 calc R U . . .
B17 B 0.40850(19) 0.80875(17) 0.68551(15) 0.0216(4) Uani 1 1 d . . . . .
H17A H 0.490724 0.776083 0.745777 0.026 Uiso 1 1 calc R U . . .
B18 B 0.42190(18) 0.83608(17) 0.56369(15) 0.0212(4) Uani 1 1 d . . . . .
H18A H 0.513422 0.821308 0.543927 0.025 Uiso 1 1 calc R U . . .
B19 B 0.27312(18) 0.80509(17) 0.47992(14) 0.0206(4) Uani 1 1 d . . . . .
H19A H 0.264344 0.769127 0.404496 0.025 Uiso 1 1 calc R U . . .
B20 B 0.14650(19) 0.87844(18) 0.62540(15) 0.0231(4) Uani 1 1 d . . . . .
H20A H 0.054554 0.891426 0.644917 0.028 Uiso 1 1 calc R U . . .
B21 B 0.29510(19) 0.90968(17) 0.70876(15) 0.0224(4) Uani 1 1 d . . . . .
H21A H 0.302559 0.944683 0.784281 0.027 Uiso 1 1 calc R U . . .
B22 B 0.40019(19) 0.95742(18) 0.63894(15) 0.0235(4) Uani 1 1 d . . . . .
H22A H 0.477703 1.024202 0.668437 0.028 Uiso 1 1 calc R U . . .
B23 B 0.3159(2) 0.95482(18) 0.51242(15) 0.0240(4) Uani 1 1 d . . . . .
H23A H 0.337020 1.019667 0.458411 0.029 Uiso 1 1 calc R U . . .
B24 B 0.15860(19) 0.90508(17) 0.50418(15) 0.0230(4) Uani 1 1 d . . . . .
H24A H 0.074386 0.934789 0.444298 0.028 Uiso 1 1 calc R U . . .
B25 B 0.2376(2) 1.00087(18) 0.60215(15) 0.0244(4) Uani 1 1 d . . . . .
H25A H 0.207181 1.096107 0.607187 0.029 Uiso 1 1 calc R U . . .

loop_
_atom_site_aniso_label
_atom_site_aniso_U_11
_atom_site_aniso_U_22
_atom_site_aniso_U_33
_atom_site_aniso_U_23
_atom_site_aniso_U_13
_atom_site_aniso_U_12
S1 0.0275(3) 0.0214(3) 0.0306(3) -0.0066(2) 0.0044(2) -0.0091(2)
C2 0.0241(9) 0.0240(11) 0.0221(10) -0.0020(9) 0.0024(8) -0.0013(9)
C3 0.0285(16) 0.0249(13) 0.0218(15) -0.0016(10) 0.0050(11) 0.0010(10)
C4 0.0230(8) 0.0180(8) 0.0169(8) -0.0006(6) 0.0072(7) -0.0017(7)
C5 0.0213(8) 0.0162(8) 0.0180(8) 0.0005(6) 0.0067(7) 0.0003(6)
C6 0.0222(8) 0.0209(9) 0.0189(8) -0.0022(7) 0.0081(7) 0.0014(7)
C7 0.0223(8) 0.0247(9) 0.0263(9) -0.0037(7) 0.0059(7) 0.0011(7)
C8 0.0200(8) 0.0356(10) 0.0271(10) -0.0068(8) 0.0037(7) 0.0013(7)
C9 0.0280(9) 0.0325(10) 0.0219(9) 0.0036(8) 0.0052(8) 0.0146(8)
C10 0.0339(10) 0.0262(9) 0.0268(10) 0.0037(8) 0.0108(8) 0.0117(8)
C11 0.0260(9) 0.0221(9) 0.0191(9) 0.0004(7) 0.0101(7) 0.0053(7)
C12 0.0302(9) 0.0176(8) 0.0256(9) -0.0006(7) 0.0123(8) 0.0010(7)
C13 0.0258(8) 0.0185(8) 0.0215(9) -0.0035(7) 0.0093(7) -0.0042(7)
C14 0.0188(7) 0.0173(8) 0.0186(8) -0.0001(6) 0.0061(7) -0.0010(6)
C15 0.0185(7) 0.0184(8) 0.0201(8) 0.0002(7) 0.0054(7) -0.0002(6)
B16 0.0257(9) 0.0197(9) 0.0178(9) -0.0006(8) 0.0084(8) -0.0013(8)
B17 0.0243(9) 0.0203(10) 0.0197(10) -0.0028(8) 0.0049(8) -0.0029(8)
B18 0.0230(9) 0.0192(9) 0.0229(10) -0.0015(8) 0.0088(8) -0.0045(8)
B19 0.0244(9) 0.0187(9) 0.0192(10) 0.0022(7) 0.0070(8) -0.0002(8)
B20 0.0255(9) 0.0204(10) 0.0251(10) -0.0026(8) 0.0097(8) 0.0001(8)
B21 0.0285(10) 0.0188(9) 0.0216(10) -0.0027(8) 0.0094(8) -0.0022(8)
B22 0.0272(10) 0.0186(9) 0.0255(10) -0.0028(8) 0.0086(8) -0.0045(8)
B23 0.0299(10) 0.0188(9) 0.0248(10) 0.0015(8) 0.0097(9) -0.0036(8)
B24 0.0250(10) 0.0179(9) 0.0255(10) 0.0021(8) 0.0054(8) 0.0017(8)
B25 0.0297(10) 0.0173(9) 0.0267(11) -0.0006(8) 0.0083(9) -0.0005(8)

loop_
_atom_type_symbol
_atom_type_description
_atom_type_scat_dispersion_real
_atom_type_scat_dispersion_imag
_atom_type_scat_source
C C 0.0033 0.0016 'International Tables Vol C Tables 4.2.6.8 and 6.1.1.4'
H H 0.0000 0.0000 'International Tables Vol C Tables 4.2.6.8 and 6.1.1.4'
B B 0.0013 0.0007 'International Tables Vol C Tables 4.2.6.8 and 6.1.1.4'
S S 0.1246 0.1234 'International Tables Vol C Tables 4.2.6.8 and 6.1.1.4'

loop_
_geom_angle_atom_site_label_1
_geom_angle_atom_site_label_2
_geom_angle_atom_site_label_3
_geom_angle
_geom_angle_site_symmetry_1
_geom_angle_site_symmetry_3
_geom_angle_publ_flag
C2 S1 C13 90.49(9) . . ?
C3 C2 S1 113.1(2) . . ?
C2 C3 C4 115.1(3) . . ?
C2' C1' C13 111.7(13) . . ?
C1' C2' S3' 112.6(11) . . ?
C4 S3' C2' 90.2(7) . . ?
C5 C4 C13 118.49(15) . . ?
C5 C4 C3 133.01(19) . . ?
C13 C4 C3 108.49(19) . . ?
C5 C4 S3' 130.3(6) . . ?
C13 C4 S3' 111.2(6) . . ?
C4 C5 C6 118.40(15) . . ?
C4 C5 C14 121.20(15) . . ?
C6 C5 C14 120.22(15) . . ?
C7 C6 C5 125.23(16) . . ?
C7 C6 C11 115.60(15) . . ?
C5 C6 C11 119.11(15) . . ?
C8 C7 C6 122.05(17) . . ?
C7 C8 C9 120.24(17) . . ?
C10 C9 C8 120.27(17) . . ?
C9 C10 C11 121.58(18) . . ?
C12 C11 C10 119.59(16) . . ?
C12 C11 C6 120.61(16) . . ?
C10 C11 C6 119.79(17) . . ?
C13 C12 C11 118.79(16) . . ?
C12 C13 C1' 124.6(8) . . ?
C12 C13 C4 123.07(16) . . ?
C1' C13 C4 110.7(9) . . ?
C12 C13 S1 124.19(14) . . ?
C4 C13 S1 112.74(13) . . ?
C5 C14 C15 117.07(13) . . ?
C5 C14 B18 125.83(13) . . ?
C15 C14 B18 108.26(13) . . ?
C5 C14 B19 118.07(14) . . ?
C15 C14 B19 60.76(10) . . ?
B18 C14 B19 61.70(11) . . ?
C5 C14 B17 124.61(14) . . ?
C15 C14 B17 106.46(12) . . ?
B18 C14 B17 62.53(11) . . ?
B19 C14 B17 112.23(13) . . ?
C5 C14 B16 116.02(13) . . ?
C15 C14 B16 59.31(10) . . ?
B18 C14 B16 111.74(13) . . ?
B19 C14 B16 111.77(13) . . ?
B17 C14 B16 60.30(10) . . ?
C14 C15 B24 113.40(13) . . ?
C14 C15 B20 114.55(13) . . ?
B24 C15 B20 63.37(11) . . ?
C14 C15 B16 63.44(10) . . ?
B24 C15 B16 116.30(14) . . ?
B20 C15 B16 63.31(11) . . ?
C14 C15 B19 61.71(10) . . ?
B24 C15 B19 62.72(11) . . ?
B20 C15 B19 115.56(13) . . ?
B16 C15 B19 116.05(13) . . ?
C15 B16 B17 104.00(13) . . ?
C15 B16 B21 103.77(13) . . ?
B17 B16 B21 60.11(11) . . ?
C15 B16 C14 57.25(9) . . ?
B17 B16 C14 59.21(10) . . ?
B21 B16 C14 105.83(13) . . ?
C15 B16 B20 58.28(10) . . ?
B17 B16 B20 107.74(14) . . ?
B21 B16 B20 59.67(11) . . ?
C14 B16 B20 105.51(13) . . ?
C14 B17 B16 60.49(10) . . ?
C14 B17 B21 106.74(13) . . ?
B16 B17 B21 60.02(11) . . ?
C14 B17 B22 104.99(13) . . ?
B16 B17 B22 108.26(14) . . ?
B21 B17 B22 60.48(11) . . ?
C14 B17 B18 57.92(10) . . ?
B16 B17 B18 108.15(14) . . ?
B21 B17 B18 108.23(14) . . ?
B22 B17 B18 59.64(11) . . ?
C14 B18 B19 59.71(10) . . ?
C14 B18 B22 106.29(13) . . ?
B19 B18 B22 107.71(14) . . ?
C14 B18 B23 106.29(13) . . ?
B19 B18 B23 59.49(11) . . ?
B22 B18 B23 60.09(11) . . ?
C14 B18 B17 59.55(10) . . ?
B19 B18 B17 108.26(13) . . ?
B22 B18 B17 59.65(11) . . ?
B23 B18 B17 107.82(14) . . ?
C15 B19 C14 57.52(10) . . ?
C15 B19 B23 103.81(13) . . ?
C14 B19 B23 106.25(13) . . ?
C15 B19 B18 103.35(13) . . ?
C14 B19 B18 58.59(10) . . ?
B23 B19 B18 60.55(11) . . ?
C15 B19 B24 57.95(10) . . ?
C14 B19 B24 106.04(13) . . ?
B23 B19 B24 60.39(11) . . ?
B18 B19 B24 108.38(14) . . ?
C15 B20 B21 103.90(13) . . ?
C15 B20 B25 104.01(13) . . ?
B21 B20 B25 60.72(11) . . ?
C15 B20 B24 58.24(10) . . ?
B21 B20 B24 108.55(14) . . ?
B25 B20 B24 60.11(11) . . ?
C15 B20 B16 58.41(10) . . ?
B21 B20 B16 59.72(11) . . ?
B25 B20 B16 108.34(14) . . ?
B24 B20 B16 107.97(13) . . ?
B20 B21 B16 60.60(11) . . ?
B20 B21 B17 108.30(14) . . ?
B16 B21 B17 59.88(11) . . ?
B20 B21 B22 107.51(14) . . ?
B16 B21 B22 107.76(13) . . ?
B17 B21 B22 60.00(11) . . ?
B20 B21 B25 59.78(11) . . ?
B16 B21 B25 108.29(14) . . ?
B17 B21 B25 108.02(13) . . ?
B22 B21 B25 59.69(11) . . ?
B18 B22 B17 60.71(11) . . ?
B18 B22 B25 108.39(14) . . ?
B17 B22 B25 108.06(14) . . ?
B18 B22 B23 60.04(11) . . ?
B17 B22 B23 108.61(14) . . ?
B25 B22 B23 60.28(12) . . ?
B18 B22 B21 108.32(13) . . ?
B17 B22 B21 59.53(11) . . ?
B25 B22 B21 60.22(11) . . ?
B23 B22 B21 108.46(14) . . ?
B19 B23 B24 60.24(11) . . ?
B19 B23 B18 59.96(11) . . ?
B24 B23 B18 107.81(14) . . ?
B19 B23 B22 107.90(14) . . ?
B24 B23 B22 107.46(14) . . ?
B18 B23 B22 59.87(11) . . ?
B19 B23 B25 108.30(14) . . ?
B24 B23 B25 59.85(11) . . ?
B18 B23 B25 107.87(14) . . ?
B22 B23 B25 59.80(11) . . ?
C15 B24 B19 59.33(10) . . ?
C15 B24 B23 104.08(14) . . ?
B19 B24 B23 59.37(11) . . ?
C15 B24 B25 103.79(14) . . ?
B19 B24 B25 107.95(14) . . ?
B23 B24 B25 60.29(11) . . ?
C15 B24 B20 58.40(10) . . ?
B19 B24 B20 108.67(14) . . ?
B23 B24 B20 108.01(14) . . ?
B25 B24 B20 59.66(11) . . ?
B20 B25 B22 107.60(14) . . ?
B20 B25 B24 60.23(11) . . ?
B22 B25 B24 107.56(14) . . ?
B20 B25 B23 108.11(14) . . ?
B22 B25 B23 59.92(12) . . ?
B24 B25 B23 59.85(11) . . ?
B20 B25 B21 59.50(11) . . ?
B22 B25 B21 60.09(11) . . ?
B24 B25 B21 107.68(14) . . ?
B23 B25 B21 108.07(14) . . ?

loop_
_geom_bond_atom_site_label_1
_geom_bond_atom_site_label_2
_geom_bond_distance
_geom_bond_site_symmetry_2
_geom_bond_publ_flag
S1 C2 1.731(2) . ?
S1 C13 1.7412(17) . ?
C2 C3 1.343(4) . ?
C3 C4 1.437(4) . ?
C1' C2' 1.357(17) . ?
C1' C13 1.413(16) . ?
C2' S3' 1.749(17) . ?
S3' C4 1.729(13) . ?
C4 C5 1.410(2) . ?
C4 C13 1.433(2) . ?
C5 C6 1.433(2) . ?
C5 C14 1.528(2) . ?
C6 C7 1.428(2) . ?
C6 C11 1.443(2) . ?
C7 C8 1.365(2) . ?
C8 C9 1.418(3) . ?
C9 C10 1.322(3) . ?
C10 C11 1.424(2) . ?
C11 C12 1.393(2) . ?
C12 C13 1.365(2) . ?
C14 C15 1.662(2) . ?
C14 B18 1.715(2) . ?
C14 B19 1.735(2) . ?
C14 B17 1.744(2) . ?
C14 B16 1.767(2) . ?
C15 B24 1.694(3) . ?
C15 B20 1.697(3) . ?
C15 B16 1.699(3) . ?
C15 B19 1.719(2) . ?
B16 B17 1.764(3) . ?
B16 B21 1.766(3) . ?
B16 B20 1.782(3) . ?
B17 B21 1.768(3) . ?
B17 B22 1.776(3) . ?
B17 B18 1.795(3) . ?
B18 B19 1.769(3) . ?
B18 B22 1.776(3) . ?
B18 B23 1.779(3) . ?
B19 B23 1.760(3) . ?
B19 B24 1.776(3) . ?
B20 B21 1.765(3) . ?
B20 B25 1.771(3) . ?
B20 B24 1.781(3) . ?
B21 B22 1.785(3) . ?
B21 B25 1.787(3) . ?
B22 B25 1.778(3) . ?
B22 B23 1.780(3) . ?
B23 B24 1.779(3) . ?
B23 B25 1.787(3) . ?
B24 B25 1.779(3) . ?
